data_2213946
loop_
_publ_author_name
'Fischer, Andreas'
'Yathirajan, H. S.'
'Sarojini, B. K.'
'Bindya, S.'
'Narayana, B.'

_publ_section_title
;
 1-(4-Methylphenyl)-5-phenylpenta-2,4-dien-1-one
;
_journal_coeditor_code RZ2134
_journal_issue 6
_journal_name_full 'Acta Crystallographica Section E'
_journal_page_first o2832
_journal_page_last o2832
_journal_paper_doi 10.1107/S1600536807020582
_journal_volume 63
_journal_year 2007
_chemical_formula_iupac 'C18 H16 O'
_chemical_formula_moiety 'C18 H16 O'
_chemical_formula_sum 'C18 H16 O'
_chemical_formula_weight 248.325
_chemical_name_systematic
;
1-(4-Methylphenyl)-5-phenylpenta-2,4-dien-1-one
;
_space_group_IT_number 14
_symmetry_cell_setting monoclinic
_symmetry_space_group_name_Hall '-P 2ybc'
_symmetry_space_group_name_H-M 'P 1 21/c 1'
_atom_sites_solution_primary direct
_atom_sites_solution_secondary difmap
_cell_angle_alpha 90.00
_cell_angle_beta 99.550(13)
_cell_angle_gamma 90.00
_cell_formula_units_Z 4
_cell_length_a 7.7215(12)
_cell_length_b 10.6985(12)
_cell_length_c 17.331(3)
_cell_measurement_reflns_used 31
_cell_measurement_temperature 298
_cell_measurement_theta_max 19.2
_cell_measurement_theta_min 5.8
_cell_volume 1411.8(4)
_computing_cell_refinement 'DIRAX/LSQ (Duisenberg, 1992)'
_computing_data_collection 'COLLECT (Nonius, 1999)'
_computing_data_reduction 'EvalCCD (Duisenberg <i>et al.</i>,  2003)'
_computing_molecular_graphics 'DIAMOND (Brandenburg, 2006)'
_computing_publication_material 'publCIF (Westrip, 2007)'
_computing_structure_refinement 'SHELXL97 (Sheldrick, 1997)'
_computing_structure_solution 'SHELXS97 (Sheldrick, 1997)'
_diffrn_measured_fraction_theta_full 0.992
_diffrn_measured_fraction_theta_max 0.992
_diffrn_measurement_device 'Bruker-Nonius KappaCCD'
_diffrn_measurement_method '\f and \w'
_diffrn_radiation_source 'fine-focus sealed tube'
_diffrn_radiation_type MoK\a
_diffrn_reflns_av_R_equivalents 0.0833
_diffrn_reflns_av_sigmaI/netI 0.0517
_diffrn_reflns_limit_h_max 9
_diffrn_reflns_limit_h_min -9
_diffrn_reflns_limit_k_max 12
_diffrn_reflns_limit_k_min -12
_diffrn_reflns_limit_l_max 20
_diffrn_reflns_limit_l_min -20
_diffrn_reflns_number 12654
_diffrn_reflns_theta_full 25.00
_diffrn_reflns_theta_max 25.00
_diffrn_reflns_theta_min 4.52
_exptl_absorpt_coefficient_mu 0.071
_exptl_absorpt_correction_type none
_exptl_crystal_colour Colourless
_exptl_crystal_density_diffrn 1.170
_exptl_crystal_density_method 'not measured'
_exptl_crystal_description Block
_exptl_crystal_F_000 528
_exptl_crystal_size_max 0.46
_exptl_crystal_size_mid 0.44
_exptl_crystal_size_min 0.16
_refine_diff_density_max 0.225
_refine_diff_density_min -0.144
_refine_ls_extinction_method none
_refine_ls_goodness_of_fit_ref 1.120
_refine_ls_hydrogen_treatment constr
_refine_ls_matrix_type full
_refine_ls_number_parameters 172
_refine_ls_number_reflns 2465
_refine_ls_number_restraints 0
_refine_ls_restrained_S_all 1.120
_refine_ls_R_factor_all 0.1300
_refine_ls_R_factor_gt 0.0681
_refine_ls_shift/su_max 0.000
_refine_ls_shift/su_mean 0.000
_refine_ls_structure_factor_coef Fsqd
_refine_ls_weighting_details 'calc w=1/[\s^2^(Fo^2^)+(0.0454P)^2^+0.599P] where P=(Fo^2^+2Fc^2^)/3'
_refine_ls_weighting_scheme calc
_refine_ls_wR_factor_gt 0.1317
_refine_ls_wR_factor_ref 0.1618
_reflns_number_gt 1411
_reflns_number_total 2465
_reflns_threshold_expression I>2\s(I)
_cod_data_source_file rz2134.cif
_cod_data_source_block I
_cod_original_cell_volume 1411.9(4)
_cod_original_sg_symbol_H-M 'P 21/c'
_cod_database_code 2213946

loop_
_symmetry_equiv_pos_as_xyz
'x, y, z'
'-x, y+1/2, -z+1/2'
'-x, -y, -z'
'x, -y-1/2, z-1/2'

loop_
_atom_site_type_symbol
_atom_site_label
_atom_site_fract_x
_atom_site_fract_y
_atom_site_fract_z
_atom_site_U_iso_or_equiv
_atom_site_adp_type
_atom_site_calc_flag
_atom_site_refinement_flags
_atom_site_occupancy
C C1 0.8540(4) 0.4877(3) 0.58254(18) 0.0693(9) Uani d . 1
C C2 0.9516(5) 0.4357(3) 0.6484(2) 0.0797(10) Uani d . 1
C C3 0.9547(5) 0.4901(4) 0.7199(2) 0.0812(10) Uani d . 1
C C4 0.8622(5) 0.5971(4) 0.72512(19) 0.0854(11) Uani d . 1
C C5 0.7655(4) 0.6509(3) 0.65946(17) 0.0696(9) Uani d . 1
C C6 0.7598(4) 0.5958(3) 0.58691(15) 0.0555(7) Uani d . 1
C C7 0.6567(4) 0.6560(3) 0.51811(17) 0.0654(8) Uani d . 1
C C8 0.6335(4) 0.6166(3) 0.44402(16) 0.0639(8) Uani d . 1
C C9 0.5317(4) 0.6825(3) 0.38073(17) 0.0632(8) Uani d . 1
C C10 0.5010(4) 0.6488(3) 0.30626(16) 0.0605(8) Uani d . 1
C C11 0.3920(4) 0.7267(3) 0.24737(17) 0.0578(8) Uani d . 1
C C12 0.3346(4) 0.6776(3) 0.16667(15) 0.0510(7) Uani d . 1
C C13 0.3969(4) 0.5667(3) 0.13931(16) 0.0622(8) Uani d . 1
C C14 0.3401(4) 0.5283(3) 0.06311(17) 0.0674(9) Uani d . 1
C C15 0.2203(4) 0.5965(3) 0.01268(16) 0.0601(8) Uani d . 1
C C16 0.1533(4) 0.7044(3) 0.04084(18) 0.0681(9) Uani d . 1
C C17 0.2110(4) 0.7453(3) 0.11586(18) 0.0656(8) Uani d . 1
C C18 0.1592(5) 0.5536(4) -0.07059(17) 0.0819(11) Uani d . 1
O O1 0.3463(3) 0.8317(2) 0.26439(12) 0.0830(7) Uani d . 1
H H1 0.8520 0.4490 0.5344 0.083 Uiso calc R 1
H H2 1.0158 0.3631 0.6442 0.096 Uiso calc R 1
H H3 1.0192 0.4543 0.7644 0.097 Uiso calc R 1
H H4 0.8640 0.6347 0.7736 0.102 Uiso calc R 1
H H5 0.7039 0.7246 0.6640 0.084 Uiso calc R 1
H H7 0.6010 0.7305 0.5272 0.078 Uiso calc R 1
H H8 0.6866 0.5420 0.4331 0.077 Uiso calc R 1
H H9 0.4814 0.7574 0.3931 0.076 Uiso calc R 1
H H10 0.5490 0.5747 0.2910 0.073 Uiso calc R 1
H H13 0.4771 0.5181 0.1723 0.075 Uiso calc R 1
H H14 0.3842 0.4544 0.0457 0.081 Uiso calc R 1
H H16 0.0678 0.7500 0.0085 0.082 Uiso calc R 1
H H17 0.1666 0.8194 0.1328 0.079 Uiso calc R 1
H H18A 0.2329 0.5901 -0.1042 0.123 Uiso calc R 1
H H18B 0.0396 0.5795 -0.0872 0.123 Uiso calc R 1
H H18C 0.1664 0.4641 -0.0731 0.123 Uiso calc R 1

loop_
_atom_site_aniso_label
_atom_site_aniso_U_11
_atom_site_aniso_U_22
_atom_site_aniso_U_33
_atom_site_aniso_U_12
_atom_site_aniso_U_13
_atom_site_aniso_U_23
C1 0.084(2) 0.069(2) 0.0520(19) 0.0019(18) 0.0018(16) -0.0047(16)
C2 0.091(3) 0.072(2) 0.074(2) 0.0115(19) 0.0060(19) 0.0054(19)
C3 0.081(2) 0.100(3) 0.057(2) 0.000(2) -0.0065(17) 0.014(2)
C4 0.094(3) 0.113(3) 0.046(2) -0.001(2) 0.0017(18) -0.005(2)
C5 0.070(2) 0.087(2) 0.0516(19) 0.0044(18) 0.0093(15) -0.0084(17)
C6 0.0551(17) 0.0655(19) 0.0453(17) -0.0020(15) 0.0061(13) -0.0011(15)
C7 0.070(2) 0.070(2) 0.0549(19) 0.0020(17) 0.0052(15) -0.0034(16)
C8 0.068(2) 0.068(2) 0.0533(19) 0.0007(16) 0.0040(15) -0.0024(16)
C9 0.0635(19) 0.068(2) 0.0554(19) -0.0002(15) 0.0019(15) 0.0007(16)
C10 0.0664(19) 0.065(2) 0.0477(17) 0.0007(16) 0.0025(14) -0.0029(15)
C11 0.0599(18) 0.061(2) 0.0532(19) -0.0036(15) 0.0103(14) 0.0016(15)
C12 0.0543(17) 0.0542(17) 0.0452(16) -0.0035(14) 0.0101(13) 0.0066(13)
C13 0.0660(19) 0.073(2) 0.0466(17) 0.0136(16) 0.0053(14) 0.0071(15)
C14 0.082(2) 0.068(2) 0.0519(19) 0.0115(17) 0.0086(16) -0.0052(16)
C15 0.0641(19) 0.070(2) 0.0457(17) -0.0134(16) 0.0091(14) 0.0078(16)
C16 0.076(2) 0.068(2) 0.055(2) -0.0005(17) -0.0041(16) 0.0149(16)
C17 0.075(2) 0.0575(19) 0.062(2) 0.0062(16) 0.0050(17) 0.0089(15)
C18 0.087(2) 0.104(3) 0.0521(19) -0.018(2) 0.0022(17) 0.0051(18)
O1 0.1052(19) 0.0669(15) 0.0716(15) 0.0141(13) -0.0017(13) -0.0121(12)

loop_
_atom_type_symbol
_atom_type_description
_atom_type_scat_dispersion_real
_atom_type_scat_dispersion_imag
_atom_type_scat_source
C C 0.0033 0.0016 'International Tables Vol C Tables 4.2.6.8 and 6.1.1.4'
H H 0.0000 0.0000 'International Tables Vol C Tables 4.2.6.8 and 6.1.1.4'
O O 0.0106 0.0060 'International Tables Vol C Tables 4.2.6.8 and 6.1.1.4'

loop_
_diffrn_radiation_wavelength
0.71073

loop_
_geom_angle_atom_site_label_1
_geom_angle_atom_site_label_2
_geom_angle_atom_site_label_3
_geom_angle
C6 C1 C2 121.0(3)
C3 C2 C1 120.5(3)
C4 C3 C2 119.1(3)
C3 C4 C5 120.9(3)
C4 C5 C6 120.4(3)
C1 C6 C5 118.0(3)
C1 C6 C7 123.0(3)
C5 C6 C7 119.0(3)
C8 C7 C6 127.8(3)
C7 C8 C9 123.7(3)
C10 C9 C8 127.2(3)
C9 C10 C11 121.0(3)
O1 C11 C10 120.3(3)
O1 C11 C12 119.6(3)
C10 C11 C12 120.1(3)
C17 C12 C13 117.8(3)
C17 C12 C11 118.6(3)
C13 C12 C11 123.6(3)
C14 C13 C12 120.4(3)
C15 C14 C13 121.7(3)
C14 C15 C16 117.9(3)
C14 C15 C18 121.3(3)
C16 C15 C18 120.8(3)
C17 C16 C15 121.1(3)
C16 C17 C12 121.1(3)
C6 C1 H1 119.5
C2 C1 H1 119.5
C3 C2 H2 119.7
C1 C2 H2 119.7
C4 C3 H3 120.4
C2 C3 H3 120.4
C3 C4 H4 119.5
C5 C4 H4 119.5
C4 C5 H5 119.8
C6 C5 H5 119.8
C8 C7 H7 116.1
C6 C7 H7 116.1
C7 C8 H8 118.1
C9 C8 H8 118.1
C10 C9 H9 116.4
C8 C9 H9 116.4
C9 C10 H10 119.5
C11 C10 H10 119.5
C14 C13 H13 119.8
C12 C13 H13 119.8
C15 C14 H14 119.1
C13 C14 H14 119.1
C17 C16 H16 119.4
C15 C16 H16 119.4
C16 C17 H17 119.4
C12 C17 H17 119.4
C15 C18 H18A 109.5
C15 C18 H18B 109.5
H18A C18 H18B 109.5
C15 C18 H18C 109.5
H18A C18 H18C 109.5
H18B C18 H18C 109.5

loop_
_geom_bond_atom_site_label_1
_geom_bond_atom_site_label_2
_geom_bond_distance
C1 C6 1.373(4)
C1 C2 1.379(4)
C2 C3 1.367(4)
C3 C4 1.358(5)
C4 C5 1.381(4)
C5 C6 1.384(4)
C6 C7 1.471(4)
C7 C8 1.337(4)
C8 C9 1.427(4)
C9 C10 1.325(4)
C10 C11 1.471(4)
C11 O1 1.227(3)
C11 C12 1.494(4)
C12 C17 1.391(4)
C12 C13 1.391(4)
C13 C14 1.386(4)
C14 C15 1.373(4)
C15 C16 1.385(4)
C15 C18 1.516(4)
C16 C17 1.377(4)
C1 H1 0.9300
C2 H2 0.9300
C3 H3 0.9300
C4 H4 0.9300
C5 H5 0.9300
C7 H7 0.9300
C8 H8 0.9300
C9 H9 0.9300
C10 H10 0.9300
C13 H13 0.9300
C14 H14 0.9300
C16 H16 0.9300
C17 H17 0.9300
C18 H18A 0.9600
C18 H18B 0.9600
C18 H18C 0.9600

loop_
_cod_related_entry_id
_cod_related_entry_database
_cod_related_entry_code
1 ChemSpider 30655254
